data_7215394
loop_
_publ_author_name
'Fu, Shu-Jun'
'Wang, Li'
'Tao, Tao'
'Hu, Bin'
'Huang, Wei'
'You, Xiao-Zeng'

_publ_section_title
;
 Zinc(ii) and cadmium(ii) coordination polymers mediated by rationally
 designed symmetrical/asymmetrical V-shaped heterocyclic aromatic ligands
 exhibiting different supramolecular architectures
;
_journal_issue 20
_journal_name_full CrystEngComm
_journal_page_first 6192
_journal_paper_doi 10.1039/c1ce05516j
_journal_volume 13
_journal_year 2011
_chemical_formula_moiety 'C72 H54 Cl6 N18 O25 S6 Zn3'
_chemical_formula_sum 'C72 H54 Cl6 N18 O25 S6 Zn3'
_chemical_formula_weight 2172.50
_chemical_name_systematic
;
?
;
_space_group_IT_number 167
_symmetry_cell_setting trigonal
_symmetry_space_group_name_Hall '-R 3 2"c'
_symmetry_space_group_name_H-M 'R -3 c :H'
_atom_sites_solution_hydrogens geom
_atom_sites_solution_primary direct
_atom_sites_solution_secondary difmap
_audit_creation_method SHELXL-97
_cell_angle_alpha 90.00
_cell_angle_beta 90.00
_cell_angle_gamma 120.00
_cell_formula_units_Z 6
_cell_length_a 23.8364(8)
_cell_length_b 23.8364(8)
_cell_length_c 26.589(2)
_cell_measurement_reflns_used 3778
_cell_measurement_temperature 291(2)
_cell_measurement_theta_max 43.160
_cell_measurement_theta_min 4.996
_cell_volume 13083.2(12)
_computing_cell_refinement SMART
_computing_data_collection 'SMART (BRUKER 2000)'
_computing_data_reduction 'SAINT (BRUKER 2000)'
_computing_molecular_graphics SHELXTL
_computing_publication_material SHELXTL
_computing_structure_refinement SHELXTL
_computing_structure_solution 'SHELXTL (BRUKER 2000)'
_diffrn_ambient_temperature 291(2)
_diffrn_measured_fraction_theta_full 0.996
_diffrn_measured_fraction_theta_max 0.996
_diffrn_measurement_device_type 'CCD area detector'
_diffrn_measurement_method 'phi and omega scans'
_diffrn_radiation_monochromator graphite
_diffrn_radiation_source 'sealed tube'
_diffrn_radiation_type MoK\a
_diffrn_radiation_wavelength 0.71073
_diffrn_reflns_av_R_equivalents 0.0780
_diffrn_reflns_av_sigmaI/netI 0.0486
_diffrn_reflns_limit_h_max 27
_diffrn_reflns_limit_h_min -28
_diffrn_reflns_limit_k_max 28
_diffrn_reflns_limit_k_min -18
_diffrn_reflns_limit_l_max 31
_diffrn_reflns_limit_l_min -31
_diffrn_reflns_number 21337
_diffrn_reflns_theta_full 24.99
_diffrn_reflns_theta_max 24.99
_diffrn_reflns_theta_min 2.72
_diffrn_standards_decay_% 0
_exptl_absorpt_coefficient_mu 1.232
_exptl_absorpt_correction_T_max 0.8867
_exptl_absorpt_correction_T_min 0.8764
_exptl_absorpt_correction_type multi-scan
_exptl_absorpt_process_details 'SADABS; BRUKER, 2000'
_exptl_crystal_colour colourless
_exptl_crystal_density_diffrn 1.656
_exptl_crystal_density_method 'not measured'
_exptl_crystal_description block
_exptl_crystal_F_000 6612
_exptl_crystal_size_max 0.11
_exptl_crystal_size_mid 0.11
_exptl_crystal_size_min 0.10
_refine_diff_density_max 0.424
_refine_diff_density_min -0.313
_refine_diff_density_rms 0.063
_refine_ls_extinction_method none
_refine_ls_goodness_of_fit_ref 0.935
_refine_ls_hydrogen_treatment constr
_refine_ls_matrix_type full
_refine_ls_number_parameters 196
_refine_ls_number_reflns 2566
_refine_ls_number_restraints 0
_refine_ls_restrained_S_all 0.935
_refine_ls_R_factor_all 0.0647
_refine_ls_R_factor_gt 0.0407
_refine_ls_shift/su_max 0.000
_refine_ls_shift/su_mean 0.000
_refine_ls_structure_factor_coef Fsqd
_refine_ls_weighting_details 'calc w=1/[\s^2^(Fo^2^)+(0.0606P)^2^] where P=(Fo^2^+2Fc^2^)/3'
_refine_ls_weighting_scheme calc
_refine_ls_wR_factor_gt 0.1004
_refine_ls_wR_factor_ref 0.1071
_reflns_number_gt 1733
_reflns_number_total 2566
_reflns_threshold_expression >2sigma(I)
_cod_data_source_file c1ce05516j.txt
_cod_data_source_block 1
_cod_original_sg_symbol_H-M 'R -3 c'
_cod_database_code 7215394

loop_
_symmetry_equiv_pos_as_xyz
'x, y, z'
'-y, x-y, z'
'-x+y, -x, z'
'y, x, -z+1/2'
'-x, -x+y, -z+1/2'
'x-y, -y, -z+1/2'
'x+2/3, y+1/3, z+1/3'
'-y+2/3, x-y+1/3, z+1/3'
'-x+y+2/3, -x+1/3, z+1/3'
'y+2/3, x+1/3, -z+5/6'
'-x+2/3, -x+y+1/3, -z+5/6'
'x-y+2/3, -y+1/3, -z+5/6'
'x+1/3, y+2/3, z+2/3'
'-y+1/3, x-y+2/3, z+2/3'
'-x+y+1/3, -x+2/3, z+2/3'
'y+1/3, x+2/3, -z+7/6'
'-x+1/3, -x+y+2/3, -z+7/6'
'x-y+1/3, -y+2/3, -z+7/6'
'-x, -y, -z'
'y, -x+y, -z'
'x-y, x, -z'
'-y, -x, z-1/2'
'x, x-y, z-1/2'
'-x+y, y, z-1/2'
'-x+2/3, -y+1/3, -z+1/3'
'y+2/3, -x+y+1/3, -z+1/3'
'x-y+2/3, x+1/3, -z+1/3'
'-y+2/3, -x+1/3, z-1/6'
'x+2/3, x-y+1/3, z-1/6'
'-x+y+2/3, y+1/3, z-1/6'
'-x+1/3, -y+2/3, -z+2/3'
'y+1/3, -x+y+2/3, -z+2/3'
'x-y+1/3, x+2/3, -z+2/3'
'-y+1/3, -x+2/3, z+1/6'
'x+1/3, x-y+2/3, z+1/6'
'-x+y+1/3, y+2/3, z+1/6'

loop_
_atom_site_label
_atom_site_type_symbol
_atom_site_fract_x
_atom_site_fract_y
_atom_site_fract_z
_atom_site_U_iso_or_equiv
_atom_site_adp_type
_atom_site_occupancy
_atom_site_symmetry_multiplicity
_atom_site_calc_flag
_atom_site_refinement_flags
Zn1 Zn 1.01624(2) 0.34957(2) -0.0833 0.0468(2) Uani 1 2 d S
C1 C 0.94962(17) 0.21090(17) -0.05072(12) 0.0523(9) Uani 1 1 d .
H1 H 0.9325 0.2028 -0.0831 0.063 Uiso 1 1 calc R
C2 C 0.92785(17) 0.15928(17) -0.01778(13) 0.0516(9) Uani 1 1 d .
H2 H 0.8963 0.1180 -0.0278 0.062 Uiso 1 1 calc R
C3 C 0.95370(15) 0.16986(15) 0.03055(11) 0.0399(7) Uani 1 1 d .
C4 C 1.00108(15) 0.23279(15) 0.04241(11) 0.0402(8) Uani 1 1 d .
H4 H 1.0201 0.2422 0.0741 0.048 Uiso 1 1 calc R
C5 C 1.01962(15) 0.28073(16) 0.00739(12) 0.0448(8) Uani 1 1 d .
H5 H 1.0521 0.3223 0.0160 0.054 Uiso 1 1 calc R
C6 C 0.92477(16) 0.05714(16) 0.05457(13) 0.0537(9) Uani 1 1 d .
H6 H 0.9301 0.0459 0.0222 0.064 Uiso 1 1 calc R
C7 C 0.93233(15) 0.11611(15) 0.06675(12) 0.0434(8) Uani 1 1 d .
C8 C 0.91979(16) 0.11788(15) 0.11903(12) 0.0416(8) Uani 1 1 d .
C9 C 0.90388(16) 0.06232(16) 0.14374(13) 0.0523(9) Uani 1 1 d .
H9 H 0.8939 0.0557 0.1778 0.063 Uiso 1 1 calc R
C10 C 0.95596(15) 0.20012(16) 0.18555(11) 0.0414(8) Uani 1 1 d .
H10 H 0.9784 0.1846 0.2041 0.050 Uiso 1 1 calc R
C11 C 0.91473(16) 0.25787(17) 0.15965(12) 0.0468(8) Uani 1 1 d .
H11 H 0.9040 0.2903 0.1578 0.056 Uiso 1 1 calc R
C12 C 0.89675(16) 0.20961(16) 0.12656(12) 0.0457(8) Uani 1 1 d .
H12 H 0.8715 0.2022 0.0980 0.055 Uiso 1 1 calc R
Cl1 Cl 0.75485(5) 0.87860(4) 0.18045(3) 0.0548(3) Uani 1 1 d .
N1 N 0.99357(13) 0.27121(13) -0.03886(9) 0.0447(7) Uani 1 1 d .
N2 N 0.92314(12) 0.17292(12) 0.14319(9) 0.0387(6) Uani 1 1 d .
N3 N 0.95220(12) 0.25197(13) 0.19738(9) 0.0418(7) Uani 1 1 d .
O1 O 0.8142(2) 0.9026(2) 0.20626(19) 0.1512(18) Uani 1 1 d .
O2 O 0.73749(15) 0.92718(13) 0.17722(11) 0.0822(9) Uani 1 1 d .
O3 O 0.7598(2) 0.85812(17) 0.13266(11) 0.1231(15) Uani 1 1 d .
O4 O 0.70878(16) 0.82472(13) 0.20818(10) 0.0859(9) Uani 1 1 d .
O5 O 0.0000 0.0000 0.2500 0.411(16) Uiso 1 6 d S
S1 S 0.90449(5) 0.00616(5) 0.10468(4) 0.0662(3) Uani 1 1 d .

loop_
_atom_site_aniso_label
_atom_site_aniso_U_11
_atom_site_aniso_U_22
_atom_site_aniso_U_33
_atom_site_aniso_U_23
_atom_site_aniso_U_13
_atom_site_aniso_U_12
Zn1 0.0536(3) 0.0536(3) 0.0258(3) 0.00001(12) -0.00001(12) 0.0214(3)
C1 0.062(2) 0.056(2) 0.0334(19) -0.0084(17) -0.0094(17) 0.026(2)
C2 0.057(2) 0.046(2) 0.040(2) -0.0095(16) -0.0091(17) 0.0172(18)
C3 0.0438(19) 0.0421(19) 0.0323(17) -0.0031(14) 0.0015(14) 0.0203(16)
C4 0.0416(19) 0.0433(19) 0.0288(17) -0.0021(14) -0.0071(14) 0.0161(16)
C5 0.0421(19) 0.046(2) 0.0373(19) -0.0051(15) -0.0057(15) 0.0149(17)
C6 0.060(2) 0.047(2) 0.046(2) -0.0072(16) 0.0015(17) 0.0214(19)
C7 0.0410(19) 0.0378(19) 0.044(2) -0.0007(15) -0.0006(15) 0.0141(16)
C8 0.0437(19) 0.0418(19) 0.0381(19) -0.0022(15) -0.0034(15) 0.0204(16)
C9 0.058(2) 0.054(2) 0.044(2) 0.0088(17) 0.0046(17) 0.0276(19)
C10 0.048(2) 0.051(2) 0.0282(17) 0.0055(15) 0.0006(14) 0.0266(17)
C11 0.053(2) 0.052(2) 0.044(2) 0.0042(17) 0.0000(16) 0.0327(18)
C12 0.050(2) 0.053(2) 0.0380(19) 0.0018(16) -0.0063(16) 0.0292(18)
Cl1 0.0735(7) 0.0543(6) 0.0454(5) 0.0089(4) 0.0084(5) 0.0386(5)
N1 0.0460(16) 0.0511(18) 0.0314(15) -0.0025(13) -0.0011(12) 0.0199(14)
N2 0.0411(15) 0.0428(16) 0.0324(14) -0.0003(12) -0.0011(12) 0.0212(13)
N3 0.0509(17) 0.0479(17) 0.0291(14) 0.0047(12) 0.0042(12) 0.0266(14)
O1 0.100(3) 0.118(3) 0.230(5) -0.020(3) -0.076(3) 0.050(2)
O2 0.137(3) 0.0717(18) 0.0712(19) 0.0072(15) 0.0081(18) 0.0766(19)
O3 0.253(5) 0.115(3) 0.0503(18) 0.0215(18) 0.055(2) 0.129(3)
O4 0.123(2) 0.0616(18) 0.073(2) 0.0250(15) 0.0424(18) 0.0459(18)
S1 0.0794(7) 0.0436(6) 0.0732(7) 0.0044(5) 0.0034(5) 0.0291(5)

loop_
_atom_type_symbol
_atom_type_description
_atom_type_scat_dispersion_real
_atom_type_scat_dispersion_imag
_atom_type_scat_source
C C 0.0033 0.0016 'International Tables Vol C Tables 4.2.6.8 and 6.1.1.4'
H H 0.0000 0.0000 'International Tables Vol C Tables 4.2.6.8 and 6.1.1.4'
Cl Cl 0.1484 0.1585 'International Tables Vol C Tables 4.2.6.8 and 6.1.1.4'
N N 0.0061 0.0033 'International Tables Vol C Tables 4.2.6.8 and 6.1.1.4'
O O 0.0106 0.0060 'International Tables Vol C Tables 4.2.6.8 and 6.1.1.4'
S S 0.1246 0.1234 'International Tables Vol C Tables 4.2.6.8 and 6.1.1.4'
Zn Zn 0.2839 1.4301 'International Tables Vol C Tables 4.2.6.8 and 6.1.1.4'

loop_
_geom_angle_atom_site_label_1
_geom_angle_atom_site_label_2
_geom_angle_atom_site_label_3
_geom_angle
_geom_angle_site_symmetry_1
_geom_angle_site_symmetry_3
N3 Zn1 N3 120.29(15) 18_554 14_644
N3 Zn1 N1 99.47(10) 18_554 .
N3 Zn1 N1 114.99(11) 14_644 .
N3 Zn1 N1 114.99(11) 18_554 10_544
N3 Zn1 N1 99.48(10) 14_644 10_544
N1 Zn1 N1 107.73(15) . 10_544
N1 C1 C2 123.8(3) . .
N1 C1 H1 118.1 . .
C2 C1 H1 118.1 . .
C1 C2 C3 119.2(3) . .
C1 C2 H2 120.4 . .
C3 C2 H2 120.4 . .
C4 C3 C2 116.9(3) . .
C4 C3 C7 122.1(3) . .
C2 C3 C7 121.0(3) . .
C5 C4 C3 119.8(3) . .
C5 C4 H4 120.1 . .
C3 C4 H4 120.1 . .
N1 C5 C4 123.6(3) . .
N1 C5 H5 118.2 . .
C4 C5 H5 118.2 . .
C7 C6 S1 113.2(3) . .
C7 C6 H6 123.4 . .
S1 C6 H6 123.4 . .
C6 C7 C8 109.9(3) . .
C6 C7 C3 123.4(3) . .
C8 C7 C3 126.6(3) . .
C9 C8 N2 122.8(3) . .
C9 C8 C7 113.9(3) . .
N2 C8 C7 123.3(3) . .
C8 C9 S1 111.5(3) . .
C8 C9 H9 124.3 . .
S1 C9 H9 124.3 . .
N3 C10 N2 110.9(3) . .
N3 C10 H10 124.5 . .
N2 C10 H10 124.5 . .
C12 C11 N3 109.4(3) . .
C12 C11 H11 125.3 . .
N3 C11 H11 125.3 . .
C11 C12 N2 106.4(3) . .
C11 C12 H12 126.8 . .
N2 C12 H12 126.8 . .
O3 Cl1 O4 108.8(2) . .
O3 Cl1 O1 110.1(3) . .
O4 Cl1 O1 106.3(2) . .
O3 Cl1 O2 110.10(19) . .
O4 Cl1 O2 111.36(18) . .
O1 Cl1 O2 110.0(2) . .
C1 N1 C5 116.6(3) . .
C1 N1 Zn1 123.9(2) . .
C5 N1 Zn1 119.1(2) . .
C10 N2 C12 107.7(3) . .
C10 N2 C8 125.1(3) . .
C12 N2 C8 127.2(3) . .
C10 N3 C11 105.6(3) . .
C10 N3 Zn1 128.5(2) . 9_665
C11 N3 Zn1 125.2(2) . 9_665
C9 S1 C6 91.56(17) . .

loop_
_geom_bond_atom_site_label_1
_geom_bond_atom_site_label_2
_geom_bond_distance
_geom_bond_site_symmetry_2
Zn1 N3 1.974(3) 18_554
Zn1 N3 1.974(3) 14_644
Zn1 N1 2.042(3) .
Zn1 N1 2.042(3) 10_544
C1 N1 1.326(4) .
C1 C2 1.383(5) .
C1 H1 0.9300 .
C2 C3 1.393(4) .
C2 H2 0.9300 .
C3 C4 1.390(4) .
C3 C7 1.475(4) .
C4 C5 1.365(4) .
C4 H4 0.9300 .
C5 N1 1.345(4) .
C5 H5 0.9300 .
C6 C7 1.364(4) .
C6 S1 1.702(4) .
C6 H6 0.9300 .
C7 C8 1.427(4) .
C8 C9 1.352(4) .
C8 N2 1.426(4) .
C9 S1 1.700(4) .
C9 H9 0.9300 .
C10 N3 1.321(4) .
C10 N2 1.339(4) .
C10 H10 0.9300 .
C11 C12 1.337(4) .
C11 N3 1.396(4) .
C11 H11 0.9300 .
C12 N2 1.381(4) .
C12 H12 0.9300 .
Cl1 O3 1.387(3) .
Cl1 O4 1.410(3) .
Cl1 O1 1.411(4) .
Cl1 O2 1.414(3) .
N3 Zn1 1.974(3) 9_665

loop_
_geom_torsion_atom_site_label_1
_geom_torsion_atom_site_label_2
_geom_torsion_atom_site_label_3
_geom_torsion_atom_site_label_4
_geom_torsion
_geom_torsion_site_symmetry_1
_geom_torsion_site_symmetry_4
N1 C1 C2 C3 -1.2(5) . .
C1 C2 C3 C4 -0.7(5) . .
C1 C2 C3 C7 -179.4(3) . .
C2 C3 C4 C5 0.6(5) . .
C7 C3 C4 C5 179.4(3) . .
C3 C4 C5 N1 1.3(5) . .
S1 C6 C7 C8 -0.9(4) . .
S1 C6 C7 C3 176.2(3) . .
C4 C3 C7 C6 -134.0(4) . .
C2 C3 C7 C6 44.7(5) . .
C4 C3 C7 C8 42.6(5) . .
C2 C3 C7 C8 -138.7(4) . .
C6 C7 C8 C9 0.1(4) . .
C3 C7 C8 C9 -176.9(3) . .
C6 C7 C8 N2 -179.4(3) . .
C3 C7 C8 N2 3.6(5) . .
N2 C8 C9 S1 -179.7(2) . .
C7 C8 C9 S1 0.8(4) . .
N3 C11 C12 N2 -0.3(4) . .
C2 C1 N1 C5 3.0(5) . .
C2 C1 N1 Zn1 -170.6(3) . .
C4 C5 N1 C1 -3.1(5) . .
C4 C5 N1 Zn1 170.9(3) . .
N3 Zn1 N1 C1 145.1(3) 18_554 .
N3 Zn1 N1 C1 -85.0(3) 14_644 .
N1 Zn1 N1 C1 24.9(2) 10_544 .
N3 Zn1 N1 C5 -28.4(2) 18_554 .
N3 Zn1 N1 C5 101.6(2) 14_644 .
N1 Zn1 N1 C5 -148.6(3) 10_544 .
N3 C10 N2 C12 0.2(3) . .
N3 C10 N2 C8 177.2(3) . .
C11 C12 N2 C10 0.0(3) . .
C11 C12 N2 C8 -176.9(3) . .
C9 C8 N2 C10 50.7(5) . .
C7 C8 N2 C10 -129.8(3) . .
C9 C8 N2 C12 -132.8(4) . .
C7 C8 N2 C12 46.6(5) . .
N2 C10 N3 C11 -0.4(3) . .
N2 C10 N3 Zn1 -171.06(19) . 9_665
C12 C11 N3 C10 0.4(4) . .
C12 C11 N3 Zn1 171.5(2) . 9_665
C8 C9 S1 C6 -1.1(3) . .
C7 C6 S1 C9 1.2(3) . .
